data_1536056
loop_
_publ_author_name
'James, M.'
'Wallwork, K.S.'
'Withers, R.L.'
'Goossens, D.J.'
'Colella, M.'
'Wilson, K.F.'
'Horvat, J.'
'Wang, X.-L.'

_publ_section_title
;
 Structure and magnetism in the oxygen-deficient perovskites Ce(1-x) Sr(x)
 Co O(3-delta) (x >= 0.90)
;
_journal_name_full 'Materials Research Bulletin'
_journal_page_first 1415
_journal_page_last 1431
_journal_volume 40
_journal_year 2005
_chemical_formula_sum 'Ce0.1 Co O2.8 Sr0.9'
_chemical_name_systematic 'Ce0.10 Sr0.90 Co O2.80'
_space_group_IT_number 139
_symmetry_space_group_name_Hall '-I 4 2'
_symmetry_space_group_name_H-M 'I 4/m m m'
_cell_angle_alpha 90
_cell_angle_beta 90
_cell_angle_gamma 90
_cell_formula_units_Z 16
_cell_length_a 7.6841
_cell_length_b 7.6841
_cell_length_c 15.4099
_cell_volume 909.884
_citation_journal_id_ASTM MRBUAC
_cod_data_source_file James_MRBUAC_2005_1988.cif
_cod_data_source_block Ce0.1Co1O2.8Sr0.9
_cod_original_cell_volume 909.8836
_cod_original_formula_sum 'Ce0.1 Co1 O2.8 Sr0.9'
_cod_database_code 1536056

loop_
_symmetry_equiv_pos_as_xyz
x,y,z
-y,x,z
-x,-y,z
y,-x,z
x,-y,-z
y,x,-z
-x,y,-z
-y,-x,-z
-x,-y,-z
y,-x,-z
x,y,-z
-y,x,-z
-x,y,z
-y,-x,z
x,-y,z
y,x,z
x+1/2,y+1/2,z+1/2
-y+1/2,x+1/2,z+1/2
-x+1/2,-y+1/2,z+1/2
y+1/2,-x+1/2,z+1/2
x+1/2,-y+1/2,-z+1/2
y+1/2,x+1/2,-z+1/2
-x+1/2,y+1/2,-z+1/2
-y+1/2,-x+1/2,-z+1/2
-x+1/2,-y+1/2,-z+1/2
y+1/2,-x+1/2,-z+1/2
x+1/2,y+1/2,-z+1/2
-y+1/2,x+1/2,-z+1/2
-x+1/2,y+1/2,z+1/2
-y+1/2,-x+1/2,z+1/2
x+1/2,-y+1/2,z+1/2
y+1/2,x+1/2,z+1/2

loop_
_atom_site_label
_atom_site_type_symbol
_atom_site_fract_x
_atom_site_fract_y
_atom_site_fract_z
_atom_site_occupancy
_atom_site_U_iso_or_equiv
O2 O-2 0.2753 0 0 1 0.0
Co2 Co+3 0.25 0.25 0.25 1 0.0
Sr1 Sr+2 0 0 0.1241 0.6 0.0
O1 O-2 0.2605 0.2605 0.1222 1 0.0
Sr2 Sr+2 0 0 0.6337 1 0.0
Ce1 Ce+4 0 0 0.1241 0.4 0.0
Sr3 Sr+2 0 0.5 0.131 1 0.0
Co1 Co+3 0.2569 0.2569 0 1 0.0
O4 O-2 0 0.2486 0.2469 1 0.0
O3 O-2 0.2328 0.5 0 0.6 0.0
